data_4102355
loop_
_publ_author_name
'Eugen Dorolti'
'Laurent Cario'
'Beno\^it Corraze'
'Etienne Janod'
'Cristian Vaju'
'Hyun-Joo Koo'
'Erjun Kan'
'Myung-Hwan Whangbo'

_publ_section_title
;
 Half-Metallic Ferromagnetism and Large Negative Magnetoresistance in the
 New Lacunar Spinel GaTi3VS8
;
_journal_name_full 'Journal of the American Chemical Society'
_journal_page_first 5704
_journal_page_last 5710
_journal_paper_doi 10.1021/ja908128b
_journal_volume 132
_journal_year 2010
_chemical_formula_sum 'O2 Ti'
_space_group_IT_number 136
_symmetry_cell_setting tetragonal
_symmetry_space_group_name_Hall '-P 4n 2n'
_symmetry_space_group_name_H-M 'P 42/m n m'
_cell_angle_alpha 90.00000
_cell_angle_beta 90.00000
_cell_angle_gamma 90.00000
_cell_formula_units_Z 2
_cell_length_a 4.58878(15)
_cell_length_b 4.58878(15)
_cell_length_c 2.95756(18)
_cell_volume 62.277(5)
_pd_meas_2theta_range_inc 0.016800
_pd_meas_2theta_range_max 120.00740
_pd_meas_2theta_range_min 10.00000
_pd_meas_number_of_points 0
_pd_proc_2theta_range_inc 0.016800
_pd_proc_2theta_range_max 120.0074
_pd_proc_2theta_range_min 10.0000
_pd_proc_ls_prof_R_factor 4.9266
_pd_proc_ls_prof_wR_expected 4.2927
_pd_proc_ls_prof_wR_factor 6.8634
_pd_proc_wavelength 1.540562
_refine_ls_number_parameters 27
_refine_ls_number_reflns 34
_refine_ls_number_restraints 0
_refine_ls_R_I_factor 31.8903
_cod_data_source_file ja908128b_si_003_2.cif
_cod_data_source_block TiO2
_cod_original_formula_sum 'Ti O2'
_cod_database_code 4102355
_pd_proc_ls_prof_cr_factor 30.1926
_pd_proc_ls_prof_cwr_factor 18.9506
_pd_proc_ls_prof_cwr_expected 11.8527
_pd_proc_ls_prof_chi2 2.5563
_pd_proc_ls_prof_echi2 3.0886

loop_
_symmetry_equiv_pos_as_xyz
x,y,z
-y+1/2,x+1/2,z+1/2
-x,-y,z
y+1/2,-x+1/2,z+1/2
-x+1/2,y+1/2,z+1/2
y,x,z
x+1/2,-y+1/2,z+1/2
-y,-x,z
-x,-y,-z
y+1/2,-x+1/2,-z+1/2
x,y,-z
-y+1/2,x+1/2,-z+1/2
x+1/2,-y+1/2,-z+1/2
-y,-x,-z
-x+1/2,y+1/2,-z+1/2
y,x,-z

loop_
_atom_site_label
_atom_site_fract_x
_atom_site_fract_y
_atom_site_fract_z
_atom_site_U_iso_or_equiv
_atom_site_occupancy
_atom_site_adp_type
_atom_site_type_symbol
Ti1 0.00000 0.00000 0.00000 0.01267 1.00000 Uiso Ti
O1 0.30233 0.30233 0.00000 0.01267 1.00000 Uiso O

loop_
_atom_type_symbol
_atom_type_scat_Cromer_Mann_a1
_atom_type_scat_Cromer_Mann_b1
_atom_type_scat_Cromer_Mann_a2
_atom_type_scat_Cromer_Mann_b2
_atom_type_scat_Cromer_Mann_a3
_atom_type_scat_Cromer_Mann_b3
_atom_type_scat_Cromer_Mann_a4
_atom_type_scat_Cromer_Mann_b4
_atom_type_scat_Cromer_Mann_c
_atom_type_scat_dispersion_real
_atom_type_scat_dispersion_imag
_atom_type_scat_source
o 3.04850 13.27710 2.28680 5.70110 1.54630 0.32390 0.86700 32.90890 0.25080 0.04700 0.03200 International_Tables_for_Crystallography_Vol.C(1991)_Tables_6.1.1.4_and_6.1.1.5
